data_4338864
loop_
_publ_author_name
'Mairena, Miguel A.'
'Urbano, Juan'
'Carbajo, Jos\'e'
'Maraver, J Joaqu\'in'
'Alvarez, Eleuterio'
'D\'iaz-Requejo, M Mar'
'P\'erez, Pedro J'

_publ_section_title
;
 Effects of the substituents in the TpxCu activation of dioxygen: an
 experimental study.
;
_journal_issue 18
_journal_name_full 'Inorganic chemistry'
_journal_page_first 7428
_journal_page_last 7435
_journal_paper_doi 10.1021/ic7007073
_journal_volume 46
_journal_year 2007
_chemical_formula_moiety 'C43 H56 B2 Cu2 N12 O3, C2 H3 N'
_chemical_formula_sum 'C45 H59 B2 Cu2 N13 O3'
_chemical_formula_weight 978.75
_chemical_name_systematic
; 
 ? 
;
_space_group_IT_number 14
_symmetry_cell_setting monoclinic
_symmetry_space_group_name_Hall '-P 2ybc'
_symmetry_space_group_name_H-M 'P 1 21/c 1'
_atom_sites_solution_hydrogens geom
_atom_sites_solution_primary direct
_atom_sites_solution_secondary difmap
_audit_creation_method SHELXL-97
_cell_angle_alpha 90.00
_cell_angle_beta 103.797(2)
_cell_angle_gamma 90.00
_cell_formula_units_Z 4
_cell_length_a 13.3060(9)
_cell_length_b 14.5130(11)
_cell_length_c 24.3521(18)
_cell_measurement_reflns_used 9012
_cell_measurement_temperature 100(2)
_cell_measurement_theta_max 28.00
_cell_measurement_theta_min 2.47
_cell_volume 4566.9(6)
_computing_cell_refinement 'Bruker (2006). APEX 2. Version 2.1.'
_computing_data_collection 'Bruker (2006). APEX 2. Version 2.1.'
_computing_data_reduction 'Bruker (2006). APEX 2. Version 2.1.'
_computing_molecular_graphics 'XP, SHELXTL v. 6.14 (Bruker, 2003)'
_computing_publication_material 'XCIF, SHELXTL v. 6.14 (Bruker, 2003)'
_computing_structure_refinement 'XL, SHELXTL v. 6.14 (Bruker, 2003)'
_computing_structure_solution 'Bruker (2006). APEX 2. Version 2.1.'
_diffrn_ambient_temperature 100(2)
_diffrn_detector_area_resol_mean 8.26
_diffrn_measured_fraction_theta_full 0.985
_diffrn_measured_fraction_theta_max 0.985
_diffrn_measurement_device_type
;
 Bruker-Nonius X8kappa APEX II CCD area detector'
;
_diffrn_measurement_method 'phi and omega scans with narrow frames'
_diffrn_radiation_monochromator graphite
_diffrn_radiation_source 'fine-focus sealed tube'
_diffrn_radiation_type MoK\a
_diffrn_radiation_wavelength 0.71073
_diffrn_reflns_av_R_equivalents 0.0482
_diffrn_reflns_av_sigmaI/netI 0.0418
_diffrn_reflns_limit_h_max 19
_diffrn_reflns_limit_h_min -16
_diffrn_reflns_limit_k_max 20
_diffrn_reflns_limit_k_min -20
_diffrn_reflns_limit_l_max 34
_diffrn_reflns_limit_l_min -34
_diffrn_reflns_number 94246
_diffrn_reflns_theta_full 30.61
_diffrn_reflns_theta_max 30.61
_diffrn_reflns_theta_min 2.81
_diffrn_standards_decay_% 0
_exptl_absorpt_coefficient_mu 0.988
_exptl_absorpt_correction_T_max 0.8269
_exptl_absorpt_correction_T_min 0.7363
_exptl_absorpt_correction_type multi-scan
_exptl_absorpt_process_details
;
 SADABS, Bruker (2003). APEX 2. Version 2.1. Bruker Analytical
 X-ray Solutions, Madison, Wisconsin, USA.
;
_exptl_crystal_colour green
_exptl_crystal_density_diffrn 1.423
_exptl_crystal_density_method 'not measured'
_exptl_crystal_description prism
_exptl_crystal_F_000 2048
_exptl_crystal_size_max 0.33
_exptl_crystal_size_mid 0.23
_exptl_crystal_size_min 0.20
_refine_diff_density_max 1.266
_refine_diff_density_min -0.877
_refine_diff_density_rms 0.084
_refine_ls_extinction_method none
_refine_ls_goodness_of_fit_ref 1.051
_refine_ls_hydrogen_treatment constr
_refine_ls_matrix_type full
_refine_ls_number_parameters 595
_refine_ls_number_reflns 13714
_refine_ls_number_restraints 145
_refine_ls_restrained_S_all 1.076
_refine_ls_R_factor_all 0.0678
_refine_ls_R_factor_gt 0.0430
_refine_ls_shift/su_max 0.002
_refine_ls_shift/su_mean 0.000
_refine_ls_structure_factor_coef Fsqd
_refine_ls_weighting_details 'calc w=1/[\s^2^(Fo^2^)+(0.0568P)^2^+2.7103P] where P=(Fo^2^+2Fc^2^)/3'
_refine_ls_weighting_scheme calc
_refine_ls_wR_factor_gt 0.1091
_refine_ls_wR_factor_ref 0.1196
_reflns_number_gt 9891
_reflns_number_total 13714
_reflns_threshold_expression >2sigma(I)
_cod_data_source_file ic7007073-file003.cif
_cod_data_source_block 1
_cod_depositor_comments
;
The following automatic conversions were performed:

'_symmetry_cell_setting' value 'Monoclinic' changed to 'monoclinic'
according to
/usr/data/users/saulius/automatic-downloads/retrospective/ACS/lib/dictionaries/cif_core.dic
dictionary named 'cif_core.dic' version 2.4.2 from 2011-04-26.

Automatic conversion script
Id: cif_fix_values 2281 2013-09-26 08:29:07Z andrius 
;
_cod_original_sg_symbol_H-M P2(1)/c
_cod_database_code 4338864

loop_
_symmetry_equiv_pos_as_xyz
'x, y, z'
'-x, y+1/2, -z+1/2'
'-x, -y, -z'
'x, -y-1/2, z-1/2'

loop_
_atom_site_label
_atom_site_type_symbol
_atom_site_fract_x
_atom_site_fract_y
_atom_site_fract_z
_atom_site_U_iso_or_equiv
_atom_site_adp_type
_atom_site_occupancy
_atom_site_symmetry_multiplicity
_atom_site_calc_flag
_atom_site_refinement_flags
_atom_site_disorder_assembly
_atom_site_disorder_group
Cu1 Cu 0.653499(19) 0.358976(15) 0.755265(10) 0.01510(7) Uani 1 1 d . . .
Cu2 Cu 0.948515(19) 0.369386(16) 0.843118(11) 0.01867(7) Uani 1 1 d . . .
O1 O 0.73636(11) 0.24361(9) 0.75219(6) 0.0197(3) Uani 1 1 d . . .
O2 O 0.90129(11) 0.24658(10) 0.80693(7) 0.0227(3) Uani 1 1 d . . .
O3 O 0.80112(11) 0.36830(9) 0.79833(6) 0.0183(3) Uani 1 1 d . . .
N1 N 0.52496(13) 0.33455(11) 0.69650(7) 0.0171(3) Uani 1 1 d . . .
N2 N 0.43656(13) 0.37195(11) 0.70637(7) 0.0173(3) Uani 1 1 d . . .
N3 N 0.57397(13) 0.31969(11) 0.82129(7) 0.0180(3) Uani 1 1 d . . .
N4 N 0.47867(14) 0.35979(11) 0.81210(7) 0.0188(3) Uani 1 1 d . . .
N5 N 0.61477(13) 0.49007(11) 0.75834(7) 0.0168(3) Uani 1 1 d . . .
N6 N 0.51638(13) 0.50570(11) 0.76425(7) 0.0179(3) Uani 1 1 d . . .
N7 N 1.08673(14) 0.34111(12) 0.89217(8) 0.0239(4) Uani 1 1 d . A .
N8 N 1.15769(14) 0.41066(13) 0.89870(8) 0.0244(4) Uani 1 1 d . A .
N9 N 1.02583(15) 0.43570(13) 0.78402(8) 0.0248(4) Uani 1 1 d . . .
N10 N 1.09498(14) 0.50136(12) 0.80972(8) 0.0246(4) Uani 1 1 d . A .
N11 N 0.94269(13) 0.48480(12) 0.88545(8) 0.0205(4) Uani 1 1 d . . .
N12 N 1.03113(14) 0.53673(12) 0.89730(8) 0.0223(4) Uani 1 1 d . A .
C1 C 0.50021(16) 0.29455(13) 0.64561(9) 0.0193(4) Uani 1 1 d . . .
C2 C 0.39418(17) 0.30626(14) 0.62215(9) 0.0234(4) Uani 1 1 d . . .
H2 H 0.3556 0.2849 0.5865 0.028 Uiso 1 1 d R . .
C3 C 0.35766(17) 0.35551(14) 0.66187(9) 0.0208(4) Uani 1 1 d . . .
H3 H 0.2881 0.3746 0.6582 0.025 Uiso 1 1 d R . .
C4 C 0.58020(17) 0.25018(14) 0.62094(9) 0.0213(4) Uani 1 1 d . . .
H4 H 0.6480 0.2499 0.6496 0.026 Uiso 1 1 d R . .
C5 C 0.5606(2) 0.15479(18) 0.59308(14) 0.0428(7) Uani 1 1 d . . .
H5A H 0.5972 0.1041 0.6169 0.051 Uiso 1 1 d R . .
H5B H 0.4864 0.1400 0.5786 0.051 Uiso 1 1 d R . .
C6 C 0.6140(2) 0.18657(19) 0.54744(11) 0.0378(6) Uani 1 1 d . . .
H6A H 0.5763 0.1699 0.5086 0.045 Uiso 1 1 d R . .
H6B H 0.6878 0.1688 0.5547 0.045 Uiso 1 1 d R . .
C7 C 0.5960(2) 0.28744(18) 0.56394(10) 0.0350(6) Uani 1 1 d . . .
H7A H 0.6575 0.3276 0.5678 0.042 Uiso 1 1 d R . .
H7B H 0.5337 0.3165 0.5398 0.042 Uiso 1 1 d R . .
C8 C 0.58161(17) 0.26221(14) 0.86515(9) 0.0204(4) Uani 1 1 d . . .
C9 C 0.49060(18) 0.26546(15) 0.88465(9) 0.0250(5) Uani 1 1 d . . .
H9 H 0.4757 0.2320 0.9153 0.030 Uiso 1 1 d R . .
C10 C 0.42740(18) 0.32754(15) 0.84984(9) 0.0233(4) Uani 1 1 d . . .
H10 H 0.3595 0.3447 0.8519 0.028 Uiso 1 1 d R . .
C11 C 0.67606(18) 0.20435(15) 0.88533(9) 0.0249(5) Uani 1 1 d . . .
H11 H 0.7389 0.2400 0.8825 0.030 Uiso 1 1 d R . .
C12 C 0.6942(2) 0.15874(17) 0.94452(10) 0.0319(5) Uani 1 1 d . . .
H12A H 0.7492 0.1889 0.9736 0.038 Uiso 1 1 d R . .
H12B H 0.6302 0.1513 0.9581 0.038 Uiso 1 1 d R . .
C13 C 0.7295(2) 0.06995(16) 0.92072(10) 0.0332(5) Uani 1 1 d . . .
H13A H 0.6962 0.0136 0.9310 0.040 Uiso 1 1 d R . .
H13B H 0.8056 0.0627 0.9289 0.040 Uiso 1 1 d R . .
C14 C 0.6808(2) 0.10570(16) 0.86057(10) 0.0304(5) Uani 1 1 d . . .
H14A H 0.6120 0.0789 0.8436 0.036 Uiso 1 1 d R . .
H14B H 0.7271 0.1009 0.8344 0.036 Uiso 1 1 d R . .
C15 C 0.65812(16) 0.57281(13) 0.75460(8) 0.0177(4) Uani 1 1 d . . .
C16 C 0.58671(17) 0.64191(13) 0.75807(9) 0.0209(4) Uani 1 1 d . . .
H16 H 0.5969 0.7066 0.7567 0.025 Uiso 1 1 d R . .
C17 C 0.49903(17) 0.59716(13) 0.76391(9) 0.0202(4) Uani 1 1 d . . .
H17 H 0.4365 0.6259 0.7671 0.024 Uiso 1 1 d R . .
C18 C 0.76440(16) 0.58439(14) 0.74618(9) 0.0209(4) Uani 1 1 d . . .
H18 H 0.8006 0.5236 0.7485 0.025 Uiso 1 1 d R . .
C19 C 0.77570(18) 0.63913(15) 0.69289(10) 0.0257(5) Uani 1 1 d . . .
H19A H 0.7905 0.5998 0.6626 0.031 Uiso 1 1 d R . .
H19B H 0.7173 0.6815 0.6778 0.031 Uiso 1 1 d R . .
C20 C 0.8713(2) 0.68690(18) 0.72896(11) 0.0357(6) Uani 1 1 d . . .
H20A H 0.8721 0.7544 0.7233 0.043 Uiso 1 1 d R . .
H20B H 0.9375 0.6586 0.7261 0.043 Uiso 1 1 d R . .
C21 C 0.83551(18) 0.65795(16) 0.78195(10) 0.0280(5) Uani 1 1 d . . .
H21A H 0.7975 0.7067 0.7970 0.034 Uiso 1 1 d R . .
H21B H 0.8913 0.6317 0.8122 0.034 Uiso 1 1 d R . .
C22 C 1.13420(18) 0.26715(16) 0.91930(9) 0.0259(5) Uani 1 1 d . . .
C23 C 1.23743(18) 0.28897(17) 0.94381(10) 0.0284(5) Uani 1 1 d . A .
H23 H 1.2890 0.2497 0.9655 0.034 Uiso 1 1 d R . .
C24 C 1.24838(17) 0.37950(16) 0.92973(10) 0.0256(5) Uani 1 1 d . . .
H24 H 1.3104 0.4144 0.9402 0.031 Uiso 1 1 d R A .
C25A C 1.0754(2) 0.18056(17) 0.92134(13) 0.0385(5) Uani 0.50 1 d PU A 1
H25A H 1.0561 0.1514 0.8831 0.046 Uiso 0.50 1 d PR A 1
C26A C 1.1227(3) 0.1093(2) 0.96622(15) 0.0538(7) Uani 0.50 1 d PDU A 1
H26A H 1.1545 0.0562 0.9512 0.065 Uiso 0.50 1 d PR A 1
H26B H 1.1708 0.1357 0.9999 0.065 Uiso 0.50 1 d PR A 1
C27A C 1.0171(5) 0.0895(5) 0.9745(3) 0.0573(11) Uani 0.50 1 d PDU A 1
H27A H 1.0141 0.0852 1.0146 0.069 Uiso 0.50 1 d PR A 1
H27B H 0.9823 0.0363 0.9525 0.069 Uiso 0.50 1 d PR A 1
C28A C 0.9816(3) 0.1888(2) 0.94548(17) 0.0591(7) Uani 0.50 1 d PDU A 1
H28A H 0.9146 0.1880 0.9170 0.071 Uiso 0.50 1 d PR A 1
H28B H 0.9850 0.2400 0.9727 0.071 Uiso 0.50 1 d PR A 1
C25B C 1.0754(2) 0.18056(17) 0.92134(13) 0.0385(5) Uani 0.50 1 d PU A 2
H25B H 1.0558 0.1513 0.8829 0.046 Uiso 0.50 1 d PR A 2
C26B C 1.1227(3) 0.1093(2) 0.96622(15) 0.0538(7) Uani 0.50 1 d PDU A 2
H26C H 1.1948 0.1210 0.9866 0.065 Uiso 0.50 1 d PR A 2
H26D H 1.1116 0.0438 0.9538 0.065 Uiso 0.50 1 d PR A 2
C27B C 1.0358(6) 0.1514(5) 0.9941(3) 0.0646(11) Uani 0.50 1 d PDU A 2
H27C H 0.9965 0.1035 1.0091 0.078 Uiso 0.50 1 d PR A 2
H27D H 1.0636 0.1978 1.0236 0.078 Uiso 0.50 1 d PR A 2
C28B C 0.9816(3) 0.1888(2) 0.94548(17) 0.0591(7) Uani 0.50 1 d PDU A 2
H28C H 0.9597 0.2540 0.9492 0.071 Uiso 0.50 1 d PR A 2
H28D H 0.9217 0.1517 0.9252 0.071 Uiso 0.50 1 d PR A 2
C29 C 1.02267(19) 0.43925(16) 0.72907(10) 0.0273(5) Uani 1 1 d . . .
C30 C 1.0893(2) 0.50824(17) 0.71832(11) 0.0330(5) Uani 1 1 d . . .
H30 H 1.1016 0.5253 0.6828 0.040 Uiso 1 1 d R . .
C31 C 1.13280(18) 0.54554(16) 0.77027(11) 0.0297(5) Uani 1 1 d . . .
H31 H 1.1816 0.5945 0.7773 0.036 Uiso 1 1 d R . .
C32 C 0.9569(2) 0.37273(17) 0.68923(11) 0.0318(5) Uani 1 1 d . . .
H32 H 0.9460 0.3162 0.7106 0.038 Uiso 1 1 d R . .
C33 C 0.9916(2) 0.3437(2) 0.63570(11) 0.0413(6) Uani 1 1 d . . .
H33A H 1.0285 0.2840 0.6393 0.050 Uiso 1 1 d R . .
H33B H 1.0305 0.3920 0.6208 0.050 Uiso 1 1 d R . .
C34 C 0.8767(2) 0.3375(2) 0.60477(11) 0.0399(6) Uani 1 1 d . . .
H34A H 0.8466 0.2751 0.6045 0.048 Uiso 1 1 d R . .
H34B H 0.8602 0.3650 0.5665 0.048 Uiso 1 1 d R . .
C35 C 0.8550(2) 0.4022(2) 0.65156(13) 0.0456(7) Uani 1 1 d . . .
H35A H 0.8519 0.4684 0.6414 0.055 Uiso 1 1 d R . .
H35B H 0.7941 0.3838 0.6657 0.055 Uiso 1 1 d R . .
C36 C 0.87718(16) 0.52275(14) 0.91302(9) 0.0211(4) Uani 1 1 d . . .
C37 C 0.92396(18) 0.59928(15) 0.94327(10) 0.0259(5) Uani 1 1 d . . .
H37 H 0.8952 0.6388 0.9666 0.031 Uiso 1 1 d R . .
C38 C 1.02022(18) 0.60550(15) 0.93223(10) 0.0255(5) Uani 1 1 d . . .
H38 H 1.0708 0.6510 0.9469 0.031 Uiso 1 1 d R . .
C39 C 0.77137(16) 0.48501(14) 0.90871(9) 0.0208(4) Uani 1 1 d . . .
H39 H 0.7516 0.4436 0.8750 0.025 Uiso 1 1 d R . .
C40 C 0.74466(18) 0.43810(15) 0.96045(10) 0.0252(5) Uani 1 1 d . . .
H40A H 0.7441 0.3699 0.9588 0.030 Uiso 1 1 d R . .
H40B H 0.7868 0.4604 0.9972 0.030 Uiso 1 1 d R . .
C41 C 0.63656(17) 0.48206(15) 0.94291(9) 0.0239(4) Uani 1 1 d . . .
H41A H 0.6120 0.5087 0.9748 0.029 Uiso 1 1 d R . .
H41B H 0.5834 0.4417 0.9193 0.029 Uiso 1 1 d R . .
C42 C 0.68267(17) 0.55367(16) 0.90883(10) 0.0250(5) Uani 1 1 d . . .
H42A H 0.6382 0.5668 0.8709 0.030 Uiso 1 1 d R . .
H42B H 0.7058 0.6114 0.9298 0.030 Uiso 1 1 d R . .
C43 C 0.81393(16) 0.28080(13) 0.78501(9) 0.0182(4) Uani 1 1 d . . .
B1 B 0.43984(19) 0.42515(15) 0.76194(10) 0.0194(5) Uani 1 1 d . . .
H1 H 0.3695 0.4491 0.7622 0.023 Uiso 1 1 d R . .
B2 B 1.1248(2) 0.50785(17) 0.87435(11) 0.0248(5) Uani 1 1 d . . .
H2A H 1.1829 0.5526 0.8869 0.030 Uiso 1 1 d R A .
C45 C 0.40751(18) 0.04800(16) 0.94279(10) 0.0288(5) Uani 1 1 d . . .
N13 N 0.38636(19) 0.07792(17) 0.98100(10) 0.0448(6) Uani 1 1 d . . .
C44 C 0.4357(2) 0.01216(18) 0.89257(11) 0.0364(6) Uani 1 1 d . . .
H44A H 0.4425 0.0633 0.8674 0.055 Uiso 1 1 d R . .
H44B H 0.3820 -0.0303 0.8727 0.055 Uiso 1 1 d R . .
H44C H 0.5018 -0.0206 0.9039 0.055 Uiso 1 1 d R . .

loop_
_atom_site_aniso_label
_atom_site_aniso_U_11
_atom_site_aniso_U_22
_atom_site_aniso_U_33
_atom_site_aniso_U_23
_atom_site_aniso_U_13
_atom_site_aniso_U_12
Cu1 0.01798(13) 0.01177(11) 0.01648(12) -0.00086(8) 0.00592(10) 0.00054(9)
Cu2 0.01809(13) 0.01566(12) 0.02271(14) -0.00192(9) 0.00575(10) 0.00076(9)
O1 0.0211(7) 0.0150(6) 0.0231(7) -0.0021(5) 0.0056(6) 0.0015(5)
O2 0.0201(8) 0.0176(7) 0.0304(8) -0.0028(6) 0.0060(6) 0.0039(6)
O3 0.0203(7) 0.0133(6) 0.0218(7) -0.0020(5) 0.0061(6) 0.0007(5)
N1 0.0207(9) 0.0143(7) 0.0179(8) -0.0002(6) 0.0081(7) -0.0012(6)
N2 0.0172(8) 0.0153(7) 0.0197(8) -0.0007(6) 0.0054(7) 0.0002(6)
N3 0.0207(9) 0.0166(8) 0.0177(8) 0.0002(6) 0.0066(7) 0.0008(7)
N4 0.0206(9) 0.0170(8) 0.0208(9) -0.0014(6) 0.0091(7) -0.0014(6)
N5 0.0184(8) 0.0136(7) 0.0189(8) -0.0010(6) 0.0056(7) 0.0007(6)
N6 0.0187(8) 0.0148(7) 0.0211(9) -0.0014(6) 0.0064(7) 0.0018(6)
N7 0.0194(9) 0.0224(9) 0.0299(10) -0.0020(7) 0.0061(8) 0.0011(7)
N8 0.0206(9) 0.0251(9) 0.0274(10) -0.0052(7) 0.0057(8) -0.0002(7)
N9 0.0274(10) 0.0229(9) 0.0260(10) -0.0059(7) 0.0101(8) -0.0065(7)
N10 0.0230(9) 0.0220(9) 0.0303(10) -0.0016(7) 0.0093(8) -0.0044(7)
N11 0.0206(9) 0.0177(8) 0.0235(9) -0.0022(7) 0.0058(7) -0.0013(7)
N12 0.0207(9) 0.0187(8) 0.0277(10) -0.0040(7) 0.0059(8) -0.0025(7)
C1 0.0254(11) 0.0163(9) 0.0167(9) 0.0012(7) 0.0060(8) -0.0026(8)
C2 0.0275(12) 0.0209(10) 0.0203(10) -0.0002(8) 0.0025(9) -0.0017(8)
C3 0.0197(10) 0.0193(9) 0.0225(10) 0.0018(8) 0.0032(8) 0.0003(8)
C4 0.0272(11) 0.0206(9) 0.0173(10) -0.0017(8) 0.0076(9) 0.0001(8)
C5 0.0459(16) 0.0270(12) 0.065(2) -0.0165(12) 0.0321(15) -0.0077(11)
C6 0.0367(14) 0.0455(15) 0.0309(13) -0.0161(11) 0.0076(11) 0.0066(12)
C7 0.0436(15) 0.0388(14) 0.0268(12) 0.0032(10) 0.0165(11) 0.0090(11)
C8 0.0285(11) 0.0171(9) 0.0164(10) -0.0013(7) 0.0074(8) -0.0027(8)
C9 0.0342(13) 0.0225(10) 0.0215(11) 0.0009(8) 0.0130(9) -0.0033(9)
C10 0.0256(11) 0.0231(10) 0.0254(11) -0.0046(8) 0.0142(9) -0.0040(9)
C11 0.0299(12) 0.0221(10) 0.0224(11) 0.0034(8) 0.0059(9) 0.0001(9)
C12 0.0419(15) 0.0322(12) 0.0203(11) 0.0055(9) 0.0048(10) 0.0019(10)
C13 0.0381(14) 0.0264(11) 0.0316(13) 0.0078(10) 0.0011(11) 0.0020(10)
C14 0.0373(14) 0.0263(11) 0.0266(12) 0.0009(9) 0.0061(10) 0.0067(10)
C15 0.0238(10) 0.0138(8) 0.0155(9) 0.0002(7) 0.0045(8) -0.0005(7)
C16 0.0275(11) 0.0135(8) 0.0211(10) -0.0006(7) 0.0048(9) 0.0008(8)
C17 0.0236(11) 0.0156(9) 0.0211(10) -0.0024(7) 0.0047(9) 0.0050(8)
C18 0.0223(11) 0.0163(9) 0.0239(11) 0.0008(8) 0.0047(9) -0.0013(8)
C19 0.0253(12) 0.0261(11) 0.0272(12) 0.0021(9) 0.0095(9) -0.0011(9)
C20 0.0349(14) 0.0316(12) 0.0406(14) 0.0042(11) 0.0089(12) -0.0096(11)
C21 0.0267(12) 0.0259(11) 0.0303(12) -0.0005(9) 0.0043(10) -0.0064(9)
C22 0.0283(12) 0.0275(11) 0.0236(11) -0.0005(9) 0.0094(9) 0.0076(9)
C23 0.0254(12) 0.0341(12) 0.0252(12) -0.0026(9) 0.0049(9) 0.0088(9)
C24 0.0182(11) 0.0369(12) 0.0226(11) -0.0077(9) 0.0068(9) 0.0028(9)
C25A 0.0399(12) 0.0261(10) 0.0533(13) 0.0053(10) 0.0187(11) 0.0045(9)
C26A 0.0555(14) 0.0439(12) 0.0629(15) 0.0214(12) 0.0159(12) -0.0040(11)
C27A 0.061(2) 0.047(2) 0.070(2) 0.012(2) 0.028(2) -0.0095(19)
C28A 0.0580(14) 0.0432(13) 0.0849(16) -0.0005(13) 0.0341(13) -0.0024(12)
C25B 0.0399(12) 0.0261(10) 0.0533(13) 0.0053(10) 0.0187(11) 0.0045(9)
C26B 0.0555(14) 0.0439(12) 0.0629(15) 0.0214(12) 0.0159(12) -0.0040(11)
C27B 0.076(2) 0.053(2) 0.073(2) 0.003(2) 0.033(2) -0.009(2)
C28B 0.0580(14) 0.0432(13) 0.0849(16) -0.0005(13) 0.0341(13) -0.0024(12)
C29 0.0319(12) 0.0251(11) 0.0275(12) -0.0006(9) 0.0120(10) -0.0006(9)
C30 0.0357(14) 0.0353(13) 0.0316(13) 0.0040(10) 0.0150(11) -0.0062(11)
C31 0.0281(12) 0.0257(11) 0.0384(13) 0.0032(10) 0.0139(11) -0.0056(9)
C32 0.0389(14) 0.0322(12) 0.0271(12) -0.0031(9) 0.0133(11) -0.0062(10)
C33 0.0412(16) 0.0498(16) 0.0324(14) -0.0100(12) 0.0079(12) 0.0063(13)
C34 0.0421(16) 0.0478(15) 0.0284(13) -0.0070(12) 0.0053(12) 0.0041(12)
C35 0.0386(16) 0.0441(16) 0.0521(18) -0.0163(13) 0.0067(14) 0.0036(12)
C36 0.0241(11) 0.0191(9) 0.0199(10) -0.0003(8) 0.0048(9) 0.0025(8)
C37 0.0282(12) 0.0231(10) 0.0264(11) -0.0075(9) 0.0066(9) 0.0009(9)
C38 0.0280(12) 0.0191(9) 0.0273(12) -0.0050(8) 0.0024(9) -0.0019(9)
C39 0.0233(11) 0.0218(10) 0.0181(10) -0.0027(8) 0.0062(8) 0.0020(8)
C40 0.0290(12) 0.0236(10) 0.0241(11) 0.0032(8) 0.0083(9) 0.0025(9)
C41 0.0258(11) 0.0247(10) 0.0234(11) -0.0013(8) 0.0101(9) 0.0013(9)
C42 0.0257(11) 0.0270(11) 0.0233(11) 0.0034(9) 0.0077(9) 0.0057(9)
C43 0.0229(10) 0.0155(9) 0.0187(10) -0.0006(7) 0.0101(8) 0.0002(8)
B1 0.0209(12) 0.0162(10) 0.0225(12) -0.0029(8) 0.0078(10) 0.0011(8)
B2 0.0221(12) 0.0235(11) 0.0290(13) -0.0041(10) 0.0065(10) -0.0040(10)
C45 0.0290(12) 0.0248(11) 0.0300(13) 0.0009(9) 0.0018(10) 0.0009(9)
N13 0.0469(14) 0.0479(14) 0.0398(14) -0.0015(11) 0.0109(11) 0.0049(11)
C44 0.0395(15) 0.0316(12) 0.0370(14) -0.0036(11) 0.0070(12) 0.0041(11)

loop_
_atom_type_symbol
_atom_type_description
_atom_type_scat_dispersion_real
_atom_type_scat_dispersion_imag
_atom_type_scat_source
C C 0.0033 0.0016 'International Tables Vol C Tables 4.2.6.8 and 6.1.1.4'
H H 0.0000 0.0000 'International Tables Vol C Tables 4.2.6.8 and 6.1.1.4'
B B 0.0013 0.0007 'International Tables Vol C Tables 4.2.6.8 and 6.1.1.4'
N N 0.0061 0.0033 'International Tables Vol C Tables 4.2.6.8 and 6.1.1.4'
O O 0.0106 0.0060 'International Tables Vol C Tables 4.2.6.8 and 6.1.1.4'
Cu Cu 0.3201 1.2651 'International Tables Vol C Tables 4.2.6.8 and 6.1.1.4'

loop_
_geom_angle_atom_site_label_1
_geom_angle_atom_site_label_2
_geom_angle_atom_site_label_3
_geom_angle
N5 Cu1 N1 90.67(7)
N5 Cu1 O3 98.47(6)
N1 Cu1 O3 164.06(6)
N5 Cu1 O1 161.88(6)
N1 Cu1 O1 102.12(6)
O3 Cu1 O1 66.29(6)
N5 Cu1 N3 92.67(7)
N1 Cu1 N3 89.92(7)
O3 Cu1 N3 102.58(6)
O1 Cu1 N3 100.05(6)
N11 Cu2 N7 90.42(7)
N11 Cu2 O3 97.78(6)
N7 Cu2 O3 166.70(7)
N11 Cu2 O2 158.03(7)
N7 Cu2 O2 103.15(7)
O3 Cu2 O2 66.02(6)
N11 Cu2 N9 93.06(7)
N7 Cu2 N9 88.46(8)
O3 Cu2 N9 101.46(7)
O2 Cu2 N9 104.34(6)
C43 O1 Cu1 89.61(12)
C43 O2 Cu2 89.81(12)
C43 O3 Cu1 88.54(12)
C43 O3 Cu2 88.54(12)
Cu1 O3 Cu2 176.37(8)
C1 N1 N2 107.65(17)
C1 N1 Cu1 136.57(15)
N2 N1 Cu1 115.60(12)
C3 N2 N1 109.17(17)
C3 N2 B1 130.49(18)
N1 N2 B1 120.33(17)
C8 N3 N4 106.69(16)
C8 N3 Cu1 141.77(14)
N4 N3 Cu1 111.09(12)
C10 N4 N3 109.92(17)
C10 N4 B1 128.75(18)
N3 N4 B1 121.15(16)
C15 N5 N6 107.18(15)
C15 N5 Cu1 137.47(14)
N6 N5 Cu1 115.31(12)
C17 N6 N5 109.22(16)
C17 N6 B1 129.48(18)
N5 N6 B1 120.66(15)
C22 N7 N8 107.69(18)
C22 N7 Cu2 136.46(16)
N8 N7 Cu2 115.69(14)
C24 N8 N7 108.71(19)
C24 N8 B2 131.0(2)
N7 N8 B2 120.22(18)
C29 N9 N10 106.84(18)
C29 N9 Cu2 140.72(16)
N10 N9 Cu2 112.14(14)
C31 N10 N9 109.26(19)
C31 N10 B2 130.8(2)
N9 N10 B2 119.62(18)
C36 N11 N12 107.30(17)
C36 N11 Cu2 136.11(15)
N12 N11 Cu2 115.95(13)
C38 N12 N11 109.01(18)
C38 N12 B2 130.66(19)
N11 N12 B2 120.19(17)
N1 C1 C2 109.09(18)
N1 C1 C4 121.37(19)
C2 C1 C4 129.48(19)
C3 C2 C1 105.40(19)
C3 C2 H2 127.3
C1 C2 H2 127.3
N2 C3 C2 108.69(19)
N2 C3 H3 125.6
C2 C3 H3 125.7
C1 C4 C5 120.40(19)
C1 C4 C7 118.28(18)
C5 C4 C7 87.93(18)
C1 C4 H4 109.4
C5 C4 H4 109.5
C7 C4 H4 109.5
C6 C5 C4 89.43(19)
C6 C5 H5A 113.7
C4 C5 H5A 113.7
C6 C5 H5B 113.8
C4 C5 H5B 113.7
H5A C5 H5B 111.0
C5 C6 C7 88.25(18)
C5 C6 H6A 113.9
C7 C6 H6A 113.9
C5 C6 H6B 114.0
C7 C6 H6B 114.0
H6A C6 H6B 111.1
C4 C7 C6 87.99(18)
C4 C7 H7A 113.9
C6 C7 H7A 114.0
C4 C7 H7B 114.0
C6 C7 H7B 114.1
H7A C7 H7B 111.2
N3 C8 C9 109.96(19)
N3 C8 C11 120.68(19)
C9 C8 C11 129.33(19)
C10 C9 C8 105.25(19)
C10 C9 H9 127.4
C8 C9 H9 127.4
N4 C10 C9 108.17(19)
N4 C10 H10 125.9
C9 C10 H10 126.0
C8 C11 C12 118.5(2)
C8 C11 C14 119.78(19)
C12 C11 C14 87.47(17)
C8 C11 H11 109.8
C12 C11 H11 109.7
C14 C11 H11 109.7
C13 C12 C11 90.07(18)
C13 C12 H12A 113.6
C11 C12 H12A 113.6
C13 C12 H12B 113.6
C11 C12 H12B 113.7
H12A C12 H12B 110.9
C12 C13 C14 88.79(17)
C12 C13 H13A 113.8
C14 C13 H13A 113.9
C12 C13 H13B 113.8
C14 C13 H13B 113.8
H13A C13 H13B 111.1
C13 C14 C11 89.32(17)
C13 C14 H14A 113.7
C11 C14 H14A 113.8
C13 C14 H14B 113.7
C11 C14 H14B 113.7
H14A C14 H14B 111.0
N5 C15 C16 109.14(18)
N5 C15 C18 123.23(17)
C16 C15 C18 127.60(18)
C17 C16 C15 105.88(17)
C17 C16 H16 127.1
C15 C16 H16 127.0
N6 C17 C16 108.57(18)
N6 C17 H17 125.7
C16 C17 H17 125.7
C15 C18 C21 118.30(18)
C15 C18 C19 117.15(18)
C21 C18 C19 87.11(16)
C15 C18 H18 110.8
C21 C18 H18 110.8
C19 C18 H18 110.8
C20 C19 C18 89.14(18)
C20 C19 H19A 113.8
C18 C19 H19A 113.8
C20 C19 H19B 113.8
C18 C19 H19B 113.8
H19A C19 H19B 111.0
C19 C20 C21 88.67(18)
C19 C20 H20A 113.9
C21 C20 H20A 113.9
C19 C20 H20B 113.8
C21 C20 H20B 113.9
H20A C20 H20B 111.1
C20 C21 C18 89.21(17)
C20 C21 H21A 113.8
C18 C21 H21A 113.8
C20 C21 H21B 113.8
C18 C21 H21B 113.7
H21A C21 H21B 111.0
N7 C22 C23 109.2(2)
N7 C22 C25A 120.3(2)
C23 C22 C25A 130.4(2)
C24 C23 C22 105.2(2)
C24 C23 H23 127.4
C22 C23 H23 127.4
N8 C24 C23 109.2(2)
N8 C24 H24 125.4
C23 C24 H24 125.5
C22 C25A C28A 115.9(2)
C22 C25A C26A 117.8(2)
C28A C25A C26A 90.7(2)
C22 C25A H25A 110.3
C28A C25A H25A 110.2
C26A C25A H25A 110.5
C22 C25A H25B 110.3
C28A C25A H25B 110.1
C26A C25A H25B 110.6
C27A C26A C25A 89.2(3)
C27A C26A H26A 113.6
C25A C26A H26A 113.7
C27A C26A H26B 113.9
C25A C26A H26B 113.9
H26A C26A H26B 111.0
C27A C26A H26C 143.1
C25A C26A H26C 115.4
H26A C26A H26C 82.5
C27A C26A H26D 77.5
C25A C26A H26D 114.9
H26B C26A H26D 129.9
H26C C26A H26D 112.0
C26A C27A C28A 87.5(3)
C26A C27A H27A 113.9
C28A C27A H27A 114.2
C26A C27A H27B 114.2
C28A C27A H27B 114.0
H27A C27A H27B 111.2
C26A C27A H27C 123.2
C28A C27A H27C 94.5
H27B C27A H27C 116.3
C25A C28A C27A 85.2(3)
C25A C28A H28A 114.7
C27A C28A H28A 114.5
C25A C28A H28B 114.3
C27A C28A H28B 114.3
H28A C28A H28B 111.6
C25A C28A H28C 113.4
C27A C28A H28C 149.3
H28A C28A H28C 80.9
C25A C28A H28D 113.8
C27A C28A H28D 81.4
H28B C28A H28D 130.2
H28C C28A H28D 110.1
H27A C27B H28B 137.1
H28B C27B H27C 120.0
H27A C27B H27D 109.9
H28B C27B H27D 74.2
H27C C27B H27D 110.4
N9 C29 C30 110.2(2)
N9 C29 C32 120.1(2)
C30 C29 C32 129.6(2)
C31 C30 C29 104.8(2)
C31 C30 H30 127.6
C29 C30 H30 127.5
N10 C31 C30 108.8(2)
N10 C31 H31 125.6
C30 C31 H31 125.6
C29 C32 C35 121.0(2)
C29 C32 C33 118.5(2)
C35 C32 C33 88.3(2)
C29 C32 H32 109.1
C35 C32 H32 109.2
C33 C32 H32 109.1
C34 C33 C32 88.1(2)
C34 C33 H33A 113.9
C32 C33 H33A 114.0
C34 C33 H33B 114.0
C32 C33 H33B 114.0
H33A C33 H33B 111.1
C33 C34 C35 86.7(2)
C33 C34 H34A 114.2
C35 C34 H34A 114.3
C33 C34 H34B 114.1
C35 C34 H34B 114.2
H34A C34 H34B 111.3
C32 C35 C34 88.7(2)
C32 C35 H35A 113.9
C34 C35 H35A 113.9
C32 C35 H35B 113.8
C34 C35 H35B 113.8
H35A C35 H35B 111.1
N11 C36 C37 109.30(19)
N11 C36 C39 122.02(18)
C37 C36 C39 128.67(19)
C38 C37 C36 105.57(19)
C38 C37 H37 127.2
C36 C37 H37 127.2
N12 C38 C37 108.81(19)
N12 C38 H38 125.6
C37 C38 H38 125.6
C36 C39 C42 118.15(18)
C36 C39 C40 120.07(18)
C42 C39 C40 87.61(16)
C36 C39 H39 109.7
C42 C39 H39 109.7
C40 C39 H39 109.7
C41 C40 C39 88.42(16)
C41 C40 H40A 113.9
C39 C40 H40A 114.1
C41 C40 H40B 113.9
C39 C40 H40B 113.7
H40A C40 H40B 111.1
C40 C41 C42 87.90(16)
C40 C41 H41A 114.0
C42 C41 H41A 114.0
C40 C41 H41B 114.0
C42 C41 H41B 114.0
H41A C41 H41B 111.2
C39 C42 C41 88.20(16)
C39 C42 H42A 114.1
C41 C42 H42A 113.9
C39 C42 H42B 113.8
C41 C42 H42B 114.0
H42A C42 H42B 111.1
O2 C43 O1 129.09(18)
O2 C43 O3 115.57(18)
O1 C43 O3 115.34(18)
N4 B1 N6 110.19(17)
N4 B1 N2 108.71(16)
N6 B1 N2 106.88(17)
N4 B1 H1 110.3
N6 B1 H1 110.3
N2 B1 H1 110.3
N10 B2 N12 110.83(19)
N10 B2 N8 108.49(18)
N12 B2 N8 106.69(18)
N10 B2 H2A 110.2
N12 B2 H2A 110.3
N8 B2 H2A 110.2
N13 C45 C44 178.1(3)
C45 C44 H44A 109.5
C45 C44 H44B 109.6
H44A C44 H44B 109.5
C45 C44 H44C 109.3
H44A C44 H44C 109.5
H44B C44 H44C 109.5

loop_
_geom_bond_atom_site_label_1
_geom_bond_atom_site_label_2
_geom_bond_distance
Cu1 N5 1.9773(16)
Cu1 N1 1.9828(18)
Cu1 O3 1.9984(14)
Cu1 O1 2.0159(14)
Cu1 N3 2.2004(17)
Cu2 N11 1.9779(17)
Cu2 N7 1.9824(19)
Cu2 O3 2.0040(14)
Cu2 O2 2.0209(15)
Cu2 N9 2.1822(19)
O1 C43 1.266(3)
O2 C43 1.260(2)
O3 C43 1.332(2)
N1 C1 1.337(3)
N1 N2 1.368(2)
N2 C3 1.338(3)
N2 B1 1.550(3)
N3 C8 1.340(3)
N3 N4 1.364(2)
N4 C10 1.352(3)
N4 B1 1.535(3)
N5 C15 1.344(2)
N5 N6 1.370(2)
N6 C17 1.347(2)
N6 B1 1.543(3)
N7 C22 1.337(3)
N7 N8 1.365(3)
N8 C24 1.340(3)
N8 B2 1.552(3)
N9 C29 1.330(3)
N9 N10 1.368(3)
N10 C31 1.348(3)
N10 B2 1.531(3)
N11 C36 1.339(3)
N11 N12 1.369(2)
N12 C38 1.341(3)
N12 B2 1.541(3)
C1 C2 1.400(3)
C1 C4 1.488(3)
C2 C3 1.381(3)
C2 H2 0.9500
C3 H3 0.9500
C4 C5 1.536(3)
C4 C7 1.550(3)
C4 H4 1.0000
C5 C6 1.526(4)
C5 H5A 0.9900
C5 H5B 0.9900
C6 C7 1.551(4)
C6 H6A 0.9900
C6 H6B 0.9900
C7 H7A 0.9900
C7 H7B 0.9900
C8 C9 1.403(3)
C8 C11 1.494(3)
C9 C10 1.378(3)
C9 H9 0.9500
C10 H10 0.9500
C11 C12 1.552(3)
C11 C14 1.561(3)
C11 H11 1.0000
C12 C13 1.532(3)
C12 H12A 0.9900
C12 H12B 0.9900
C13 C14 1.543(3)
C13 H13A 0.9900
C13 H13B 0.9900
C14 H14A 0.9900
C14 H14B 0.9900
C15 C16 1.398(3)
C15 C18 1.486(3)
C16 C17 1.372(3)
C16 H16 0.9500
C17 H17 0.9500
C18 C21 1.549(3)
C18 C19 1.559(3)
C18 H18 1.0000
C19 C20 1.528(3)
C19 H19A 0.9900
C19 H19B 0.9900
C20 C21 1.536(4)
C20 H20A 0.9900
C20 H20B 0.9900
C21 H21A 0.9900
C21 H21B 0.9900
C22 C23 1.397(3)
C22 C25A 1.487(3)
C23 C24 1.375(3)
C23 H23 0.9500
C24 H24 0.9500
C25A C28A 1.506(4)
C25A C26A 1.527(4)
C25A H25A 1.0000
C25A H25B 1.0050
C26A C27A 1.494(7)
C26A H26A 0.9900
C26A H26B 0.9900
C26A H26C 0.9856
C26A H26D 0.9970
C27A C28A 1.625(7)
C27A H27A 0.9900
C27A H27B 0.9900
C27A H27C 0.9672
C28A H28A 0.9900
C28A H28B 0.9900
C28A H28C 0.9999
C28A H28D 0.9908
C27B H27C 0.9900
C27B H27D 0.9900
C29 C30 1.403(3)
C29 C32 1.495(3)
C30 C31 1.371(4)
C30 H30 0.9500
C31 H31 0.9500
C32 C35 1.507(4)
C32 C33 1.542(4)
C32 H32 1.0000
C33 C34 1.538(4)
C33 H33A 0.9900
C33 H33B 0.9900
C34 C35 1.556(4)
C34 H34A 0.9900
C34 H34B 0.9900
C35 H35A 0.9900
C35 H35B 0.9900
C36 C37 1.395(3)
C36 C39 1.491(3)
C37 C38 1.373(3)
C37 H37 0.9500
C38 H38 0.9500
C39 C42 1.545(3)
C39 C40 1.546(3)
C39 H39 1.0000
C40 C41 1.538(3)
C40 H40A 0.9900
C40 H40B 0.9900
C41 C42 1.545(3)
C41 H41A 0.9900
C41 H41B 0.9900
C42 H42A 0.9900
C42 H42B 0.9900
B1 H1 1.0000
B2 H2A 1.0000
C45 N13 1.122(3)
C45 C44 1.458(4)
C44 H44A 0.9800
C44 H44B 0.9800
C44 H44C 0.9800

loop_
_geom_torsion_atom_site_label_1
_geom_torsion_atom_site_label_2
_geom_torsion_atom_site_label_3
_geom_torsion_atom_site_label_4
_geom_torsion
N5 Cu1 O1 C43 37.4(3)
N1 Cu1 O1 C43 171.36(12)
O3 Cu1 O1 C43 2.89(11)
N3 Cu1 O1 C43 -96.54(12)
N11 Cu2 O2 C43 46.6(2)
N7 Cu2 O2 C43 173.46(12)
O3 Cu2 O2 C43 1.61(11)
N9 Cu2 O2 C43 -94.74(13)
N5 Cu1 O3 C43 -172.49(11)
N1 Cu1 O3 C43 -48.1(3)
O1 Cu1 O3 C43 -2.75(11)
N3 Cu1 O3 C43 92.84(11)
N11 Cu2 O3 C43 -166.03(11)
N7 Cu2 O3 C43 -38.4(3)
O2 Cu2 O3 C43 -1.53(11)
N9 Cu2 O3 C43 99.22(11)
N5 Cu1 N1 C1 129.3(2)
O3 Cu1 N1 C1 4.1(4)
O1 Cu1 N1 C1 -37.7(2)
N3 Cu1 N1 C1 -138.0(2)
N5 Cu1 N1 N2 -45.12(13)
O3 Cu1 N1 N2 -170.40(18)
O1 Cu1 N1 N2 147.82(13)
N3 Cu1 N1 N2 47.55(13)
C1 N1 N2 C3 -0.2(2)
Cu1 N1 N2 C3 175.81(13)
C1 N1 N2 B1 -178.95(17)
Cu1 N1 N2 B1 -2.9(2)
N5 Cu1 N3 C8 -144.5(2)
N1 Cu1 N3 C8 124.8(2)
O3 Cu1 N3 C8 -45.2(2)
O1 Cu1 N3 C8 22.5(2)
N5 Cu1 N3 N4 44.80(13)
N1 Cu1 N3 N4 -45.87(13)
O3 Cu1 N3 N4 144.09(12)
O1 Cu1 N3 N4 -148.17(12)
C8 N3 N4 C10 -0.1(2)
Cu1 N3 N4 C10 173.96(13)
C8 N3 N4 B1 -175.61(17)
Cu1 N3 N4 B1 -1.6(2)
N1 Cu1 N5 C15 -127.6(2)
O3 Cu1 N5 C15 39.3(2)
O1 Cu1 N5 C15 7.7(4)
N3 Cu1 N5 C15 142.5(2)
N1 Cu1 N5 N6 49.99(14)
O3 Cu1 N5 N6 -143.11(13)
O1 Cu1 N5 N6 -174.72(17)
N3 Cu1 N5 N6 -39.96(14)
C15 N5 N6 C17 0.3(2)
Cu1 N5 N6 C17 -178.02(13)
C15 N5 N6 B1 171.99(17)
Cu1 N5 N6 B1 -6.3(2)
N11 Cu2 N7 C22 135.3(2)
O3 Cu2 N7 C22 7.0(5)
O2 Cu2 N7 C22 -27.3(2)
N9 Cu2 N7 C22 -131.7(2)
N11 Cu2 N7 N8 -50.10(15)
O3 Cu2 N7 N8 -178.4(2)
O2 Cu2 N7 N8 147.32(14)
N9 Cu2 N7 N8 42.95(15)
C22 N7 N8 C24 0.0(2)
Cu2 N7 N8 C24 -176.11(14)
C22 N7 N8 B2 -177.00(19)
Cu2 N7 N8 B2 6.9(2)
N11 Cu2 N9 C29 -136.0(3)
N7 Cu2 N9 C29 133.7(3)
O3 Cu2 N9 C29 -37.4(3)
O2 Cu2 N9 C29 30.5(3)
N11 Cu2 N9 N10 36.58(15)
N7 Cu2 N9 N10 -53.76(15)
O3 Cu2 N9 N10 135.16(14)
O2 Cu2 N9 N10 -156.94(14)
C29 N9 N10 C31 0.8(2)
Cu2 N9 N10 C31 -174.30(15)
C29 N9 N10 B2 -173.56(19)
Cu2 N9 N10 B2 11.4(2)
N7 Cu2 N11 C36 -125.1(2)
O3 Cu2 N11 C36 44.4(2)
O2 Cu2 N11 C36 3.6(3)
N9 Cu2 N11 C36 146.4(2)
N7 Cu2 N11 N12 44.30(15)
O3 Cu2 N11 N12 -146.20(14)
O2 Cu2 N11 N12 173.07(15)
N9 Cu2 N11 N12 -44.19(15)
C36 N11 N12 C38 0.5(2)
Cu2 N11 N12 C38 -171.85(14)
C36 N11 N12 B2 176.66(19)
Cu2 N11 N12 B2 4.3(2)
N2 N1 C1 C2 0.0(2)
Cu1 N1 C1 C2 -174.72(15)
N2 N1 C1 C4 177.60(17)
Cu1 N1 C1 C4 2.8(3)
N1 C1 C2 C3 0.1(2)
C4 C1 C2 C3 -177.2(2)
N1 N2 C3 C2 0.3(2)
B1 N2 C3 C2 178.86(19)
C1 C2 C3 N2 -0.2(2)
N1 C1 C4 C5 134.4(2)
C2 C1 C4 C5 -48.5(3)
N1 C1 C4 C7 -120.0(2)
C2 C1 C4 C7 57.0(3)
C1 C4 C5 C6 141.0(2)
C7 C4 C5 C6 19.1(2)
C4 C5 C6 C7 -19.1(2)
C1 C4 C7 C6 -142.5(2)
C5 C4 C7 C6 -18.8(2)
C5 C6 C7 C4 18.9(2)
N4 N3 C8 C9 -0.3(2)
Cu1 N3 C8 C9 -171.20(17)
N4 N3 C8 C11 178.00(18)
Cu1 N3 C8 C11 7.1(3)
N3 C8 C9 C10 0.5(2)
C11 C8 C9 C10 -177.6(2)
N3 N4 C10 C9 0.3(2)
B1 N4 C10 C9 175.47(19)
C8 C9 C10 N4 -0.5(2)
N3 C8 C11 C12 164.4(2)
C9 C8 C11 C12 -17.7(3)
N3 C8 C11 C14 -90.9(3)
C9 C8 C11 C14 86.9(3)
C8 C11 C12 C13 138.5(2)
C14 C11 C12 C13 15.65(19)
C11 C12 C13 C14 -15.82(19)
C12 C13 C14 C11 15.73(19)
C8 C11 C14 C13 -137.2(2)
C12 C11 C14 C13 -15.54(19)
N6 N5 C15 C16 -0.1(2)
Cu1 N5 C15 C16 177.62(16)
N6 N5 C15 C18 -178.23(18)
Cu1 N5 C15 C18 -0.5(3)
N5 C15 C16 C17 -0.1(2)
C18 C15 C16 C17 177.9(2)
N5 N6 C17 C16 -0.3(2)
B1 N6 C17 C16 -171.10(19)
C15 C16 C17 N6 0.3(2)
N5 C15 C18 C21 -136.2(2)
C16 C15 C18 C21 46.0(3)
N5 C15 C18 C19 121.5(2)
C16 C15 C18 C19 -56.2(3)
C15 C18 C19 C20 138.6(2)
C21 C18 C19 C20 18.10(18)
C18 C19 C20 C21 -18.24(18)
C19 C20 C21 C18 18.36(18)
C15 C18 C21 C20 -137.5(2)
C19 C18 C21 C20 -18.01(18)
N8 N7 C22 C23 0.0(2)
Cu2 N7 C22 C23 174.93(17)
N8 N7 C22 C25A 178.0(2)
Cu2 N7 C22 C25A -7.1(4)
N7 C22 C23 C24 0.0(3)
C25A C22 C23 C24 -177.8(2)
N7 N8 C24 C23 0.0(2)
B2 N8 C24 C23 176.6(2)
C22 C23 C24 N8 0.0(3)
N7 C22 C25A C28A -56.4(4)
C23 C22 C25A C28A 121.1(3)
N7 C22 C25A C26A -162.2(2)
C23 C22 C25A C26A 15.3(4)
C22 C25A C26A C27A 141.5(4)
C28A C25A C26A C27A 21.4(4)
C25A C26A C27A C28A -19.8(4)
C22 C25A C28A C27A -141.3(4)
C26A C25A C28A C27A -19.7(4)
C26A C27A C28A C25A 20.1(4)
N10 N9 C29 C30 -0.6(3)
Cu2 N9 C29 C30 172.18(19)
N10 N9 C29 C32 177.4(2)
Cu2 N9 C29 C32 -9.8(4)
N9 C29 C30 C31 0.2(3)
C32 C29 C30 C31 -177.6(2)
N9 N10 C31 C30 -0.7(3)
B2 N10 C31 C30 172.8(2)
C29 C30 C31 N10 0.3(3)
N9 C29 C32 C35 103.5(3)
C30 C29 C32 C35 -78.9(4)
N9 C29 C32 C33 -149.8(2)
C30 C29 C32 C33 27.8(4)
C29 C32 C33 C34 -146.4(2)
C35 C32 C33 C34 -21.7(2)
C32 C33 C34 C35 21.0(2)
C29 C32 C35 C34 144.1(2)
C33 C32 C35 C34 21.4(2)
C33 C34 C35 C32 -21.5(2)
N12 N11 C36 C37 -0.5(2)
Cu2 N11 C36 C37 169.56(17)
N12 N11 C36 C39 178.61(18)
Cu2 N11 C36 C39 -11.3(3)
N11 C36 C37 C38 0.3(3)
C39 C36 C37 C38 -178.7(2)
N11 N12 C38 C37 -0.3(3)
B2 N12 C38 C37 -175.9(2)
C36 C37 C38 N12 0.0(3)
N11 C36 C39 C42 -144.0(2)
C37 C36 C39 C42 34.9(3)
N11 C36 C39 C40 111.2(2)
C37 C36 C39 C40 -69.9(3)
C36 C39 C40 C41 142.45(19)
C42 C39 C40 C41 21.02(16)
C39 C40 C41 C42 -21.01(16)
C36 C39 C42 C41 -144.04(19)
C40 C39 C42 C41 -20.92(16)
C40 C41 C42 C39 21.03(16)
Cu2 O2 C43 O1 177.8(2)
Cu2 O2 C43 O3 -2.46(17)
Cu1 O1 C43 O2 175.4(2)
Cu1 O1 C43 O3 -4.39(17)
Cu1 O3 C43 O2 -175.37(16)
Cu2 O3 C43 O2 2.48(17)
Cu1 O3 C43 O1 4.43(17)
Cu2 O3 C43 O1 -177.72(16)
C10 N4 B1 N6 128.7(2)
N3 N4 B1 N6 -56.7(2)
C10 N4 B1 N2 -114.5(2)
N3 N4 B1 N2 60.1(2)
C17 N6 B1 N4 -125.3(2)
N5 N6 B1 N4 64.8(2)
C17 N6 B1 N2 116.7(2)
N5 N6 B1 N2 -53.1(2)
C3 N2 B1 N4 121.5(2)
N1 N2 B1 N4 -60.1(2)
C3 N2 B1 N6 -119.6(2)
N1 N2 B1 N6 58.8(2)
C31 N10 B2 N12 121.4(2)
N9 N10 B2 N12 -65.7(2)
C31 N10 B2 N8 -121.8(2)
N9 N10 B2 N8 51.1(3)
C38 N12 B2 N10 -126.8(2)
N11 N12 B2 N10 58.0(3)
C38 N12 B2 N8 115.3(2)
N11 N12 B2 N8 -60.0(2)
C24 N8 B2 N10 117.3(2)
N7 N8 B2 N10 -66.5(2)
C24 N8 B2 N12 -123.2(2)
N7 N8 B2 N12 53.0(3)
